data_7223679
loop_
_publ_author_name
'Tebbe, K.F.'
'Krauss, N.'

_publ_section_title
;
 Untersuchungen an Polypseudohalogeniden, VI Darstellung und
 Kristallstruktur des Natriumcyanoiodat(I)dihydrats, Na(I(CN)2)2H2O
;
_journal_name_full
;
Zeitschrift fuer Naturforschung, Teil B. Anorganische Chemie, Organische 
Chemie (42,1987-)
;
_journal_page_first 637
_journal_page_last 640
_journal_volume 44
_journal_year 1989
_chemical_formula_sum 'C2 H4 I N2 Na O2'
_chemical_name_systematic 'Na (I (C N)2) (H2 O)2'
_space_group_IT_number 14
_symmetry_space_group_name_Hall '-P 2ybc'
_symmetry_space_group_name_H-M 'P 1 21/c 1'
_cell_angle_alpha 90
_cell_angle_beta 95.94
_cell_angle_gamma 90
_cell_formula_units_Z 2
_cell_length_a 10.44
_cell_length_b 4.802
_cell_length_c 7.302
_cell_volume 364.105
_citation_journal_id_ASTM ZNBSEN
_cod_data_source_file Tebbe_ZNBSEN_1989_1963.cif
_cod_data_source_block C2H4I1N2Na1O2
_cod_original_cell_volume 364.1048
_cod_original_formula_sum 'C2 H4 I1 N2 Na1 O2'
_cod_database_code 7223679

loop_
_symmetry_equiv_pos_as_xyz
x,y,z
-x,y+1/2,-z+1/2
-x,-y,-z
x,-y-1/2,z-1/2

loop_
_atom_site_label
_atom_site_type_symbol
_atom_site_fract_x
_atom_site_fract_y
_atom_site_fract_z
_atom_site_occupancy
_atom_site_U_iso_or_equiv
H2 H+1 0.355 0.415 0.769 1 0.0
C1 C+2 0.1944 0.781 0.9742 1 0.0
H1 H+1 0.337 0.129 0.682 1 0.0
Na1 Na+1 0.5 0.5 0.5 1 0.0
I1 I+1 0 0 0 1 0.0
N1 N-3 0.2906 0.6892 0.9646 1 0.0
O1 O-2 0.3989 0.2527 0.7369 1 0.0
